data_2232103
loop_
_publ_author_name
'Shi, Bao-Jun'
'Ding, Li-Chun'
'Chen, Gang'
'Du, Zhen-Ting'

_publ_section_title
;
 2-Methoxy-4-methyl-1-[1-(phenylsulfonyl)propan-2-yl]benzene
;
_journal_coeditor_code XU5314
_journal_issue 10
_journal_name_full 'Acta Crystallographica Section E'
_journal_page_first o2589
_journal_paper_doi 10.1107/S1600536811035987
_journal_volume 67
_journal_year 2011
_chemical_formula_moiety 'C17 H20 O3 S'
_chemical_formula_sum 'C17 H20 O3 S'
_chemical_formula_weight 304.39
_chemical_name_systematic
;
2-Methoxy-4-methyl-1-[1-(phenylsulfonyl)propan-2-yl]benzene
;
_space_group_IT_number 14
_symmetry_cell_setting monoclinic
_symmetry_space_group_name_Hall '-P 2ybc'
_symmetry_space_group_name_H-M 'P 1 21/c 1'
_atom_sites_solution_hydrogens geom
_atom_sites_solution_primary direct
_atom_sites_solution_secondary difmap
_audit_creation_method SHELXL-97
_cell_angle_alpha 90.00
_cell_angle_beta 118.3070(10)
_cell_angle_gamma 90.00
_cell_formula_units_Z 4
_cell_length_a 9.1010(10)
_cell_length_b 12.2579(14)
_cell_length_c 15.9251(17)
_cell_measurement_reflns_used 1375
_cell_measurement_temperature 298(2)
_cell_measurement_theta_max 22.987
_cell_measurement_theta_min 2.542
_cell_volume 1564.1(3)
_computing_cell_refinement 'SAINT (Bruker, 2007)'
_computing_data_collection 'SMART (Bruker, 2007)'
_computing_data_reduction 'SAINT (Bruker, 2007)'
_computing_molecular_graphics 'SHELXTL (Sheldrick, 2008)'
_computing_publication_material 'SHELXTL (Sheldrick, 2008)'
_computing_structure_refinement 'SHELXTL (Sheldrick, 2008)'
_computing_structure_solution 'SHELXTL (Sheldrick, 2008)'
_diffrn_ambient_temperature 298(2)
_diffrn_measured_fraction_theta_full 0.997
_diffrn_measured_fraction_theta_max 0.997
_diffrn_measurement_device_type 'Bruker SMART 1000 CCD area-detector'
_diffrn_measurement_method '\f and \w scans'
_diffrn_radiation_monochromator graphite
_diffrn_radiation_source 'fine-focus sealed tube'
_diffrn_radiation_type MoK\a
_diffrn_radiation_wavelength 0.71073
_diffrn_reflns_av_R_equivalents 0.0503
_diffrn_reflns_av_sigmaI/netI 0.1297
_diffrn_reflns_limit_h_max 10
_diffrn_reflns_limit_h_min -10
_diffrn_reflns_limit_k_max 14
_diffrn_reflns_limit_k_min -14
_diffrn_reflns_limit_l_max 18
_diffrn_reflns_limit_l_min -11
_diffrn_reflns_number 7654
_diffrn_reflns_theta_full 25.02
_diffrn_reflns_theta_max 25.02
_diffrn_reflns_theta_min 2.54
_exptl_absorpt_coefficient_mu 0.214
_exptl_absorpt_correction_T_max 0.9727
_exptl_absorpt_correction_T_min 0.9154
_exptl_absorpt_correction_type multi-scan
_exptl_absorpt_process_details '(<i>SADABS</i>; Bruker, 2001)'
_exptl_crystal_colour colorless
_exptl_crystal_density_diffrn 1.293
_exptl_crystal_density_method 'not measured'
_exptl_crystal_description block
_exptl_crystal_F_000 648
_exptl_crystal_size_max 0.42
_exptl_crystal_size_mid 0.27
_exptl_crystal_size_min 0.13
_refine_diff_density_max 0.264
_refine_diff_density_min -0.231
_refine_ls_extinction_method none
_refine_ls_goodness_of_fit_ref 1.081
_refine_ls_hydrogen_treatment constr
_refine_ls_matrix_type full
_refine_ls_number_parameters 193
_refine_ls_number_reflns 2754
_refine_ls_number_restraints 0
_refine_ls_restrained_S_all 1.081
_refine_ls_R_factor_all 0.1072
_refine_ls_R_factor_gt 0.0546
_refine_ls_shift/su_max 0.000
_refine_ls_shift/su_mean 0.000
_refine_ls_structure_factor_coef Fsqd
_refine_ls_weighting_details 'calc w=1/[\s^2^(Fo^2^)+(0.0032P)^2^+0.4143P] where P=(Fo^2^+2Fc^2^)/3'
_refine_ls_weighting_scheme calc
_refine_ls_wR_factor_gt 0.1369
_refine_ls_wR_factor_ref 0.1866
_reflns_number_gt 1641
_reflns_number_total 2754
_reflns_threshold_expression >2sigma(I)
_cod_data_source_file xu5314.cif
_cod_data_source_block I
_cod_original_sg_symbol_H-M 'P 21/c'
_cod_database_code 2232103
_cod_database_fobs_code 2232103

loop_
_symmetry_equiv_pos_as_xyz
'x, y, z'
'-x, y+1/2, -z+1/2'
'-x, -y, -z'
'x, -y-1/2, z-1/2'

loop_
_atom_site_type_symbol
_atom_site_label
_atom_site_fract_x
_atom_site_fract_y
_atom_site_fract_z
_atom_site_U_iso_or_equiv
_atom_site_adp_type
_atom_site_calc_flag
_atom_site_refinement_flags
_atom_site_occupancy
_atom_site_symmetry_multiplicity
O O1 0.9829(3) 0.3534(2) 0.33678(17) 0.0512(7) Uani d . 1 1
O O2 0.3680(3) 0.4052(2) 0.16790(19) 0.0622(8) Uani d . 1 1
O O3 0.4268(4) 0.2682(2) 0.2938(2) 0.0677(9) Uani d . 1 1
S S1 0.48398(11) 0.33304(8) 0.23977(7) 0.0450(3) Uani d . 1 1
C C1 0.6540(4) 0.4104(3) 0.3246(2) 0.0419(9) Uani d . 1 1
H H1A 0.6215 0.4415 0.3693 0.050 Uiso calc R 1 1
H H1B 0.7460 0.3608 0.3601 0.050 Uiso calc R 1 1
C C2 0.7182(4) 0.5027(3) 0.2863(3) 0.0431(9) Uani d . 1 1
H H2 0.6230 0.5508 0.2496 0.052 Uiso calc R 1 1
C C3 0.7823(4) 0.4663(3) 0.2192(2) 0.0372(9) Uani d . 1 1
C C4 0.9128(4) 0.3909(3) 0.2449(3) 0.0394(9) Uani d . 1 1
C C5 0.9644(4) 0.3587(3) 0.1804(3) 0.0434(9) Uani d . 1 1
H H5 1.0517 0.3091 0.1993 0.052 Uiso calc R 1 1
C C6 0.8891(4) 0.3985(3) 0.0877(3) 0.0429(9) Uani d . 1 1
C C7 0.7631(4) 0.4745(3) 0.0628(3) 0.0470(10) Uani d . 1 1
H H7 0.7123 0.5040 0.0016 0.056 Uiso calc R 1 1
C C8 0.7120(4) 0.5070(3) 0.1277(3) 0.0453(10) Uani d . 1 1
H H8 0.6270 0.5583 0.1091 0.054 Uiso calc R 1 1
C C9 0.8460(5) 0.5702(3) 0.3700(3) 0.0619(12) Uani d . 1 1
H H9A 0.9400 0.5253 0.4095 0.093 Uiso calc R 1 1
H H9B 0.7955 0.5973 0.4069 0.093 Uiso calc R 1 1
H H9C 0.8825 0.6305 0.3460 0.093 Uiso calc R 1 1
C C10 1.1077(5) 0.2713(4) 0.3645(3) 0.0709(13) Uani d . 1 1
H H10A 1.0622 0.2083 0.3246 0.106 Uiso calc R 1 1
H H10B 1.1445 0.2514 0.4298 0.106 Uiso calc R 1 1
H H10C 1.2005 0.2987 0.3579 0.106 Uiso calc R 1 1
C C11 0.9425(5) 0.3583(4) 0.0172(3) 0.0630(12) Uani d . 1 1
H H11A 0.9019 0.2854 -0.0021 0.095 Uiso calc R 1 1
H H11B 1.0621 0.3586 0.0463 0.095 Uiso calc R 1 1
H H11C 0.8975 0.4053 -0.0376 0.095 Uiso calc R 1 1
C C12 0.5631(4) 0.2425(3) 0.1847(3) 0.0381(9) Uani d . 1 1
C C13 0.6598(5) 0.1548(3) 0.2355(3) 0.0529(10) Uani d . 1 1
H H13 0.6851 0.1441 0.2987 0.063 Uiso calc R 1 1
C C14 0.7178(6) 0.0837(3) 0.1916(4) 0.0674(13) Uani d . 1 1
H H14 0.7839 0.0248 0.2255 0.081 Uiso calc R 1 1
C C15 0.6790(6) 0.0988(4) 0.0979(4) 0.0694(13) Uani d . 1 1
H H15 0.7183 0.0496 0.0687 0.083 Uiso calc R 1 1
C C16 0.5828(5) 0.1856(4) 0.0468(3) 0.0628(12) Uani d . 1 1
H H16 0.5575 0.1958 -0.0165 0.075 Uiso calc R 1 1
C C17 0.5239(5) 0.2579(3) 0.0910(3) 0.0481(10) Uani d . 1 1
H H17 0.4578 0.3168 0.0572 0.058 Uiso calc R 1 1

loop_
_atom_site_aniso_label
_atom_site_aniso_U_11
_atom_site_aniso_U_22
_atom_site_aniso_U_33
_atom_site_aniso_U_12
_atom_site_aniso_U_13
_atom_site_aniso_U_23
O1 0.0449(15) 0.0676(16) 0.0393(15) 0.0191(13) 0.0185(13) 0.0142(13)
O2 0.0437(16) 0.0711(17) 0.0598(18) 0.0197(13) 0.0147(15) 0.0003(15)
O3 0.074(2) 0.0761(18) 0.077(2) -0.0205(16) 0.0555(18) -0.0102(17)
S1 0.0406(6) 0.0526(6) 0.0480(6) -0.0027(4) 0.0259(5) -0.0040(5)
C1 0.044(2) 0.0461(19) 0.039(2) 0.0018(16) 0.0228(18) -0.0041(17)
C2 0.045(2) 0.0388(19) 0.047(2) 0.0029(16) 0.0223(19) 0.0027(17)
C3 0.0347(19) 0.0327(17) 0.043(2) -0.0027(15) 0.0171(18) 0.0024(16)
C4 0.036(2) 0.043(2) 0.037(2) -0.0035(16) 0.0158(18) 0.0027(17)
C5 0.036(2) 0.045(2) 0.048(2) 0.0028(16) 0.0190(19) 0.0011(18)
C6 0.040(2) 0.046(2) 0.044(2) -0.0085(16) 0.0200(18) -0.0016(17)
C7 0.046(2) 0.054(2) 0.036(2) -0.0035(18) 0.0164(19) 0.0102(18)
C8 0.042(2) 0.041(2) 0.051(2) 0.0014(16) 0.021(2) 0.0116(18)
C9 0.069(3) 0.054(2) 0.065(3) -0.009(2) 0.034(3) -0.012(2)
C10 0.058(3) 0.095(3) 0.063(3) 0.039(2) 0.032(2) 0.035(3)
C11 0.067(3) 0.082(3) 0.046(2) -0.005(2) 0.031(2) -0.008(2)
C12 0.035(2) 0.0393(18) 0.040(2) -0.0058(15) 0.0178(17) -0.0037(17)
C13 0.054(2) 0.057(2) 0.049(2) 0.0062(19) 0.025(2) 0.008(2)
C14 0.067(3) 0.047(2) 0.097(4) 0.013(2) 0.046(3) 0.007(3)
C15 0.079(3) 0.058(3) 0.085(4) 0.000(2) 0.050(3) -0.017(3)
C16 0.070(3) 0.072(3) 0.052(3) -0.004(2) 0.033(2) -0.012(2)
C17 0.049(2) 0.051(2) 0.043(2) -0.0013(18) 0.021(2) 0.0019(19)

loop_
_atom_type_symbol
_atom_type_description
_atom_type_scat_dispersion_real
_atom_type_scat_dispersion_imag
_atom_type_scat_source
C C 0.0033 0.0016 'International Tables Vol C Tables 4.2.6.8 and 6.1.1.4'
H H 0.0000 0.0000 'International Tables Vol C Tables 4.2.6.8 and 6.1.1.4'
O O 0.0106 0.0060 'International Tables Vol C Tables 4.2.6.8 and 6.1.1.4'
S S 0.1246 0.1234 'International Tables Vol C Tables 4.2.6.8 and 6.1.1.4'

loop_
_geom_angle_atom_site_label_1
_geom_angle_atom_site_label_2
_geom_angle_atom_site_label_3
_geom_angle
C4 O1 C10 117.9(3)
O2 S1 O3 118.67(18)
O2 S1 C12 108.05(17)
O3 S1 C12 107.38(16)
O2 S1 C1 108.94(16)
O3 S1 C1 105.84(17)
C12 S1 C1 107.48(17)
C2 C1 S1 117.0(2)
C2 C1 H1A 108.0
S1 C1 H1A 108.0
C2 C1 H1B 108.0
S1 C1 H1B 108.0
H1A C1 H1B 107.3
C3 C2 C1 114.4(3)
C3 C2 C9 112.8(3)
C1 C2 C9 109.2(3)
C3 C2 H2 106.6
C1 C2 H2 106.6
C9 C2 H2 106.6
C8 C3 C4 116.8(4)
C8 C3 C2 120.0(3)
C4 C3 C2 123.2(3)
O1 C4 C5 123.4(3)
O1 C4 C3 115.7(3)
C5 C4 C3 120.9(3)
C4 C5 C6 121.5(3)
C4 C5 H5 119.3
C6 C5 H5 119.3
C7 C6 C5 117.8(4)
C7 C6 C11 121.7(4)
C5 C6 C11 120.5(3)
C8 C7 C6 120.6(4)
C8 C7 H7 119.7
C6 C7 H7 119.7
C3 C8 C7 122.4(3)
C3 C8 H8 118.8
C7 C8 H8 118.8
C2 C9 H9A 109.5
C2 C9 H9B 109.5
H9A C9 H9B 109.5
C2 C9 H9C 109.5
H9A C9 H9C 109.5
H9B C9 H9C 109.5
O1 C10 H10A 109.5
O1 C10 H10B 109.5
H10A C10 H10B 109.5
O1 C10 H10C 109.5
H10A C10 H10C 109.5
H10B C10 H10C 109.5
C6 C11 H11A 109.5
C6 C11 H11B 109.5
H11A C11 H11B 109.5
C6 C11 H11C 109.5
H11A C11 H11C 109.5
H11B C11 H11C 109.5
C17 C12 C13 120.6(4)
C17 C12 S1 119.8(3)
C13 C12 S1 119.6(3)
C14 C13 C12 119.3(4)
C14 C13 H13 120.4
C12 C13 H13 120.4
C13 C14 C15 120.4(4)
C13 C14 H14 119.8
C15 C14 H14 119.8
C16 C15 C14 120.7(4)
C16 C15 H15 119.6
C14 C15 H15 119.6
C15 C16 C17 119.1(4)
C15 C16 H16 120.5
C17 C16 H16 120.5
C12 C17 C16 119.9(4)
C12 C17 H17 120.0
C16 C17 H17 120.0

loop_
_geom_bond_atom_site_label_1
_geom_bond_atom_site_label_2
_geom_bond_distance
O1 C4 1.369(4)
O1 C10 1.422(4)
O2 S1 1.435(3)
O3 S1 1.438(3)
S1 C12 1.766(4)
S1 C1 1.771(3)
C1 C2 1.527(5)
C1 H1A 0.9700
C1 H1B 0.9700
C2 C3 1.507(5)
C2 C9 1.530(5)
C2 H2 0.9800
C3 C8 1.378(5)
C3 C4 1.404(5)
C4 C5 1.375(5)
C5 C6 1.389(5)
C5 H5 0.9300
C6 C7 1.382(5)
C6 C11 1.501(5)
C7 C8 1.379(5)
C7 H7 0.9300
C8 H8 0.9300
C9 H9A 0.9600
C9 H9B 0.9600
C9 H9C 0.9600
C10 H10A 0.9600
C10 H10B 0.9600
C10 H10C 0.9600
C11 H11A 0.9600
C11 H11B 0.9600
C11 H11C 0.9600
C12 C17 1.372(5)
C12 C13 1.382(5)
C13 C14 1.370(6)
C13 H13 0.9300
C14 C15 1.374(6)
C14 H14 0.9300
C15 C16 1.373(6)
C15 H15 0.9300
C16 C17 1.388(5)
C16 H16 0.9300
C17 H17 0.9300

loop_
_geom_hbond_atom_site_label_D
_geom_hbond_atom_site_label_H
_geom_hbond_atom_site_label_A
_geom_hbond_site_symmetry_A
_geom_hbond_distance_DH
_geom_hbond_distance_HA
_geom_hbond_distance_DA
_geom_hbond_angle_DHA
_geom_hbond_publ_flag
C11 H11B O2 1_655 0.96 2.59 3.503(6) 159 yes

loop_
_geom_torsion_atom_site_label_1
_geom_torsion_atom_site_label_2
_geom_torsion_atom_site_label_3
_geom_torsion_atom_site_label_4
_geom_torsion
O2 S1 C1 C2 -39.9(3)
O3 S1 C1 C2 -168.6(3)
C12 S1 C1 C2 76.9(3)
S1 C1 C2 C3 -60.9(4)
S1 C1 C2 C9 171.6(3)
C1 C2 C3 C8 121.4(3)
C9 C2 C3 C8 -112.9(4)
C1 C2 C3 C4 -58.5(4)
C9 C2 C3 C4 67.2(4)
C10 O1 C4 C5 -4.4(5)
C10 O1 C4 C3 175.7(3)
C8 C3 C4 O1 178.7(3)
C2 C3 C4 O1 -1.4(5)
C8 C3 C4 C5 -1.2(5)
C2 C3 C4 C5 178.7(3)
O1 C4 C5 C6 179.6(3)
C3 C4 C5 C6 -0.5(5)
C4 C5 C6 C7 1.9(5)
C4 C5 C6 C11 -177.3(3)
C5 C6 C7 C8 -1.6(5)
C11 C6 C7 C8 177.5(3)
C4 C3 C8 C7 1.4(5)
C2 C3 C8 C7 -178.4(3)
C6 C7 C8 C3 -0.1(5)
O2 S1 C12 C17 7.0(3)
O3 S1 C12 C17 136.1(3)
C1 S1 C12 C17 -110.4(3)
O2 S1 C12 C13 -171.0(3)
O3 S1 C12 C13 -41.9(3)
C1 S1 C12 C13 71.6(3)
C17 C12 C13 C14 0.7(6)
S1 C12 C13 C14 178.7(3)
C12 C13 C14 C15 -0.7(6)
C13 C14 C15 C16 0.5(7)
C14 C15 C16 C17 -0.5(7)
C13 C12 C17 C16 -0.7(5)
S1 C12 C17 C16 -178.6(3)
C15 C16 C17 C12 0.5(6)
